data_7207093
loop_
_publ_author_name
'Jin, Rui-Fang'
'Yang, Shi-Yao'
'Li, Hui-Min'
'Long, La-Sheng'
'Huang, Rong-Bin'
'Zheng, Lan-Sun'

_publ_section_title
;
 Effect of ionic radius on the assemblies of first row transition
 metal--5-tert-butylisophthalates--(2,2&#x2032;-bipyridine or
 phenanthroline) coordination compounds
;
_journal_issue 4
_journal_name_full CrystEngComm
_journal_page_first 1301
_journal_paper_doi 10.1039/c1ce05959a
_journal_volume 14
_journal_year 2012
_chemical_formula_moiety 'C36 H34 Cu N2 O8'
_chemical_formula_sum 'C36 H34 Cu N2 O8'
_chemical_formula_weight 686.19
_chemical_name_systematic
;
?
;
_space_group_IT_number 14
_symmetry_cell_setting monoclinic
_symmetry_space_group_name_Hall '-P 2ybc'
_symmetry_space_group_name_H-M 'P 1 21/c 1'
_atom_sites_solution_hydrogens geom
_atom_sites_solution_primary direct
_atom_sites_solution_secondary difmap
_audit_creation_method SHELXL-97
_cell_angle_alpha 90.00
_cell_angle_beta 93.06(3)
_cell_angle_gamma 90.00
_cell_formula_units_Z 4
_cell_length_a 10.036(2)
_cell_length_b 12.322(3)
_cell_length_c 25.767(5)
_cell_measurement_reflns_used 16337
_cell_measurement_temperature 173(2)
_cell_measurement_theta_max 54.98
_cell_measurement_theta_min 6.01
_cell_volume 3181.9(12)
_computing_cell_refinement PROCESS-AUTO
_computing_data_collection 'PROCESS-AUTO (Rigaku Corporation,1998)'
_computing_data_reduction 'teXsan (Molecular Structure Corporation & Rigaku Corporation, 1999)'
_computing_molecular_graphics 'ORTEP-II (Johnson, 1976)'
_computing_publication_material 'SHELXL-97 (Sheldrick, 1997)'
_computing_structure_refinement 'SHELXL-97 (Sheldrick, 1997)'
_computing_structure_solution 'SHELXS-97 (Sheldrick, 1990)'
_diffrn_ambient_temperature 173(2)
_diffrn_measured_fraction_theta_full 0.958
_diffrn_measured_fraction_theta_max 0.952
_diffrn_measurement_device_type 'Rigaku R-AXIS RAPID imaging plate'
_diffrn_measurement_method 'omega scan'
_diffrn_radiation_monochromator graphite
_diffrn_radiation_source 'fine-focus sealed tube'
_diffrn_radiation_type MoK\a
_diffrn_radiation_wavelength 0.71073
_diffrn_reflns_av_R_equivalents 0.0257
_diffrn_reflns_av_sigmaI/netI 0.0357
_diffrn_reflns_limit_h_max 12
_diffrn_reflns_limit_h_min -13
_diffrn_reflns_limit_k_max 10
_diffrn_reflns_limit_k_min -15
_diffrn_reflns_limit_l_max 33
_diffrn_reflns_limit_l_min -23
_diffrn_reflns_number 14071
_diffrn_reflns_theta_full 25.25
_diffrn_reflns_theta_max 27.48
_diffrn_reflns_theta_min 3.00
_exptl_absorpt_coefficient_mu 0.744
_exptl_absorpt_correction_T_max 0.8359
_exptl_absorpt_correction_T_min 0.7654
_exptl_absorpt_correction_type multi-scan
_exptl_absorpt_process_details 'Tompa_analytical (Rigaku Corporation, 1999)'
_exptl_crystal_colour blue
_exptl_crystal_density_diffrn 1.432
_exptl_crystal_density_meas ?
_exptl_crystal_density_method 'not measured'
_exptl_crystal_description block
_exptl_crystal_F_000 1428
_exptl_crystal_size_max 0.38
_exptl_crystal_size_mid 0.30
_exptl_crystal_size_min 0.25
_refine_diff_density_max 0.540
_refine_diff_density_min -0.819
_refine_diff_density_rms 0.103
_refine_ls_extinction_method none
_refine_ls_goodness_of_fit_ref 1.093
_refine_ls_hydrogen_treatment constr
_refine_ls_matrix_type full
_refine_ls_number_parameters 430
_refine_ls_number_reflns 6949
_refine_ls_number_restraints 0
_refine_ls_restrained_S_all 1.093
_refine_ls_R_factor_all 0.0542
_refine_ls_R_factor_gt 0.0379
_refine_ls_shift/su_max 0.001
_refine_ls_shift/su_mean 0.000
_refine_ls_structure_factor_coef Fsqd
_refine_ls_weighting_details 'calc w=1/[\s^2^(Fo^2^)+(0.0996P)^2^+0.6911P] where P=(Fo^2^+2Fc^2^)/3'
_refine_ls_weighting_scheme calc
_refine_ls_wR_factor_gt 0.1168
_refine_ls_wR_factor_ref 0.1574
_reflns_number_gt 5466
_reflns_number_total 6949
_reflns_threshold_expression >2sigma(I)
_cod_data_source_file c1ce05959a.txt
_cod_data_source_block CuPhen1b-[Cu(Htbip)2(phen)]n
_cod_depositor_comments
;
The following automatic conversions were performed:

'_exptl_crystal_density_meas' value 'not measured' was changed to '?'
- the value is perceived as not measured.

Automatic conversion script
Id: cif_fix_values 3008 2015-01-20 13:52:24Z robertas 
;
_cod_original_cell_volume 3181.9(11)
_cod_original_sg_symbol_H-M P21/c
_cod_database_code 7207093

loop_
_symmetry_equiv_pos_as_xyz
'x, y, z'
'-x, y+1/2, -z+1/2'
'-x, -y, -z'
'x, -y-1/2, z-1/2'

loop_
_atom_site_label
_atom_site_type_symbol
_atom_site_fract_x
_atom_site_fract_y
_atom_site_fract_z
_atom_site_U_iso_or_equiv
_atom_site_adp_type
_atom_site_occupancy
_atom_site_symmetry_multiplicity
_atom_site_calc_flag
_atom_site_refinement_flags
Cu1 Cu 0.63143(3) 0.24546(2) 0.264452(11) 0.02026(12) Uani 1 1 d .
O1 O 0.60751(18) 0.38445(15) 0.29948(7) 0.0278(4) Uani 1 1 d .
O2 O 0.70077(19) 0.30390(16) 0.36966(8) 0.0358(5) Uani 1 1 d .
O3 O 0.64128(18) 0.87245(15) 0.37429(7) 0.0282(4) Uani 1 1 d .
H3A H 0.6150 0.9302 0.3598 0.042 Uiso 1 1 calc R
O4 O 0.51476(19) 0.79698(17) 0.31001(7) 0.0317(4) Uani 1 1 d .
O5 O 0.47398(17) 0.18500(14) 0.29468(7) 0.0245(4) Uani 1 1 d .
O6 O 0.58984(16) 0.06462(14) 0.34366(7) 0.0246(4) Uani 1 1 d .
O7 O -0.0929(2) 0.1760(2) 0.38866(9) 0.0538(7) Uani 1 1 d .
H7A H -0.1549 0.2192 0.3799 0.081 Uiso 1 1 calc R
O8 O -0.0151(2) 0.2281(2) 0.31360(9) 0.0429(5) Uani 1 1 d .
N1 N 0.69581(19) 0.10821(17) 0.23139(8) 0.0219(4) Uani 1 1 d .
N2 N 0.7911(2) 0.30781(19) 0.23037(8) 0.0249(5) Uani 1 1 d .
C1 C 0.6474(2) 0.4908(2) 0.37485(10) 0.0227(5) Uani 1 1 d .
C2 C 0.6109(2) 0.5873(2) 0.34978(9) 0.0214(5) Uani 1 1 d .
H2A H 0.5831 0.5869 0.3140 0.026 Uiso 1 1 calc R
C3 C 0.6155(2) 0.6844(2) 0.37744(10) 0.0221(5) Uani 1 1 d .
C4 C 0.6538(2) 0.6852(2) 0.43031(10) 0.0234(5) Uani 1 1 d .
H4A H 0.6571 0.7521 0.4486 0.028 Uiso 1 1 calc R
C5 C 0.6876(2) 0.5885(2) 0.45688(10) 0.0227(5) Uani 1 1 d .
C6 C 0.6847(2) 0.4924(2) 0.42808(10) 0.0232(5) Uani 1 1 d .
H6A H 0.7088 0.4262 0.4450 0.028 Uiso 1 1 calc R
C7 C 0.6531(2) 0.3847(2) 0.34654(10) 0.0235(5) Uani 1 1 d .
C8 C 0.5845(2) 0.7887(2) 0.35002(10) 0.0229(5) Uani 1 1 d .
C9 C 0.7293(3) 0.5919(2) 0.51487(10) 0.0287(6) Uani 1 1 d .
C10 C 0.8728(3) 0.6366(3) 0.52049(13) 0.0477(8) Uani 1 1 d .
H10A H 0.8744 0.7108 0.5068 0.071 Uiso 1 1 calc R
H10B H 0.9320 0.5906 0.5009 0.071 Uiso 1 1 calc R
H10C H 0.9032 0.6369 0.5573 0.071 Uiso 1 1 calc R
C11 C 0.6363(3) 0.6648(3) 0.54452(11) 0.0395(7) Uani 1 1 d .
H11A H 0.5439 0.6407 0.5380 0.059 Uiso 1 1 calc R
H11B H 0.6450 0.7400 0.5327 0.059 Uiso 1 1 calc R
H11C H 0.6604 0.6606 0.5818 0.059 Uiso 1 1 calc R
C12 C 0.7265(4) 0.4779(3) 0.53913(12) 0.0481(9) Uani 1 1 d .
H12A H 0.6373 0.4465 0.5331 0.072 Uiso 1 1 calc R
H12B H 0.7482 0.4830 0.5766 0.072 Uiso 1 1 calc R
H12C H 0.7922 0.4316 0.5231 0.072 Uiso 1 1 calc R
C13 C 0.3588(2) 0.0910(2) 0.35863(9) 0.0213(5) Uani 1 1 d .
C14 C 0.2390(2) 0.1428(2) 0.34371(9) 0.0222(5) Uani 1 1 d .
H14A H 0.2344 0.1897 0.3144 0.027 Uiso 1 1 calc R
C15 C 0.1269(2) 0.1254(2) 0.37177(10) 0.0237(5) Uani 1 1 d .
C16 C 0.1315(2) 0.0544(2) 0.41387(10) 0.0242(5) Uani 1 1 d .
H16A H 0.0542 0.0443 0.4330 0.029 Uiso 1 1 calc R
C17 C 0.2487(2) -0.0025(2) 0.42836(9) 0.0225(5) Uani 1 1 d .
C18 C 0.3615(2) 0.0188(2) 0.40041(9) 0.0229(5) Uani 1 1 d .
H18A H 0.4428 -0.0170 0.4102 0.027 Uiso 1 1 calc R
C19 C 0.4843(2) 0.1136(2) 0.33094(9) 0.0217(5) Uani 1 1 d .
C20 C 0.0000(2) 0.1815(2) 0.35502(10) 0.0266(5) Uani 1 1 d .
C21 C 0.2512(2) -0.0808(2) 0.47440(10) 0.0267(6) Uani 1 1 d .
C22 C 0.3773(3) -0.1496(3) 0.47901(15) 0.0508(9) Uani 1 1 d .
H22A H 0.3840 -0.1932 0.4474 0.076 Uiso 1 1 calc R
H22B H 0.3737 -0.1979 0.5091 0.076 Uiso 1 1 calc R
H22C H 0.4555 -0.1022 0.4834 0.076 Uiso 1 1 calc R
C23 C 0.1311(3) -0.1572(3) 0.47007(12) 0.0394(7) Uani 1 1 d .
H23A H 0.1350 -0.2009 0.4384 0.059 Uiso 1 1 calc R
H23B H 0.0486 -0.1145 0.4686 0.059 Uiso 1 1 calc R
H23C H 0.1329 -0.2052 0.5004 0.059 Uiso 1 1 calc R
C24 C 0.2438(4) -0.0131(3) 0.52450(12) 0.0446(8) Uani 1 1 d .
H24A H 0.3207 0.0359 0.5278 0.067 Uiso 1 1 calc R
H24B H 0.2448 -0.0617 0.5546 0.067 Uiso 1 1 calc R
H24C H 0.1612 0.0295 0.5229 0.067 Uiso 1 1 calc R
C25 C 0.6459(2) 0.0083(2) 0.23273(10) 0.0237(5) Uani 1 1 d .
H25A H 0.5677 -0.0036 0.2512 0.028 Uiso 1 1 calc R
C26 C 0.7034(3) -0.0797(2) 0.20816(11) 0.0307(6) Uani 1 1 d .
H26A H 0.6647 -0.1499 0.2100 0.037 Uiso 1 1 calc R
C27 C 0.8159(3) -0.0639(2) 0.18141(11) 0.0339(6) Uani 1 1 d .
H27A H 0.8565 -0.1233 0.1649 0.041 Uiso 1 1 calc R
C28 C 0.8712(2) 0.0405(2) 0.17852(10) 0.0292(6) Uani 1 1 d .
C29 C 0.9895(3) 0.0662(3) 0.15201(12) 0.0392(7) Uani 1 1 d .
H29A H 1.0336 0.0105 0.1341 0.047 Uiso 1 1 calc R
C30 C 1.0392(3) 0.1679(3) 0.15210(12) 0.0406(7) Uani 1 1 d .
H30A H 1.1174 0.1824 0.1341 0.049 Uiso 1 1 calc R
C31 C 0.9764(3) 0.2547(2) 0.17887(11) 0.0307(6) Uani 1 1 d .
C32 C 1.0260(3) 0.3612(3) 0.18337(11) 0.0380(7) Uani 1 1 d .
H32A H 1.1059 0.3805 0.1675 0.046 Uiso 1 1 calc R
C33 C 0.9588(3) 0.4370(3) 0.21068(12) 0.0374(7) Uani 1 1 d .
H33A H 0.9921 0.5090 0.2142 0.045 Uiso 1 1 calc R
C34 C 0.8401(3) 0.4072(2) 0.23354(10) 0.0300(6) Uani 1 1 d .
H34A H 0.7933 0.4606 0.2520 0.036 Uiso 1 1 calc R
C35 C 0.8591(2) 0.2322(2) 0.20413(10) 0.0245(5) Uani 1 1 d .
C36 C 0.8072(2) 0.1249(2) 0.20424(9) 0.0227(5) Uani 1 1 d .

loop_
_atom_site_aniso_label
_atom_site_aniso_U_11
_atom_site_aniso_U_22
_atom_site_aniso_U_33
_atom_site_aniso_U_23
_atom_site_aniso_U_13
_atom_site_aniso_U_12
Cu1 0.02560(19) 0.01410(18) 0.02137(19) -0.00083(10) 0.00380(13) -0.00017(11)
O1 0.0399(10) 0.0170(9) 0.0265(9) -0.0044(7) 0.0008(8) 0.0015(8)
O2 0.0385(10) 0.0233(11) 0.0443(12) -0.0073(9) -0.0085(9) 0.0121(8)
O3 0.0371(9) 0.0162(9) 0.0302(10) -0.0011(7) -0.0077(8) 0.0013(7)
O4 0.0400(10) 0.0275(11) 0.0265(10) -0.0018(8) -0.0080(8) 0.0010(8)
O5 0.0301(8) 0.0171(9) 0.0266(9) 0.0062(7) 0.0059(7) 0.0018(7)
O6 0.0274(8) 0.0181(9) 0.0287(9) 0.0037(7) 0.0050(7) 0.0006(7)
O7 0.0368(11) 0.0760(19) 0.0500(14) 0.0351(13) 0.0148(10) 0.0312(12)
O8 0.0344(11) 0.0536(14) 0.0404(13) 0.0208(11) -0.0009(9) 0.0076(10)
N1 0.0244(9) 0.0207(11) 0.0206(10) 0.0000(8) 0.0018(8) 0.0024(8)
N2 0.0235(9) 0.0256(12) 0.0251(11) 0.0024(9) -0.0029(8) -0.0028(8)
C1 0.0193(10) 0.0181(12) 0.0305(13) -0.0051(10) 0.0009(9) 0.0008(9)
C2 0.0204(10) 0.0207(12) 0.0229(12) -0.0019(9) 0.0006(9) 0.0002(9)
C3 0.0211(10) 0.0207(13) 0.0244(12) 0.0005(10) 0.0012(9) 0.0035(9)
C4 0.0229(11) 0.0203(13) 0.0271(12) -0.0019(10) 0.0013(9) 0.0023(9)
C5 0.0220(11) 0.0208(12) 0.0251(12) -0.0014(10) -0.0007(9) -0.0004(9)
C6 0.0248(11) 0.0176(12) 0.0273(13) -0.0006(9) 0.0006(10) 0.0023(9)
C7 0.0192(10) 0.0191(12) 0.0323(13) -0.0030(10) 0.0025(9) 0.0004(9)
C8 0.0241(11) 0.0199(12) 0.0250(12) -0.0046(10) 0.0044(10) 0.0018(10)
C9 0.0343(13) 0.0235(14) 0.0275(13) 0.0003(10) -0.0045(10) 0.0014(11)
C10 0.0359(15) 0.057(2) 0.0482(19) -0.0106(16) -0.0136(14) -0.0021(15)
C11 0.0484(16) 0.0444(19) 0.0254(14) -0.0038(12) -0.0005(12) 0.0098(14)
C12 0.087(2) 0.0270(16) 0.0280(15) 0.0016(12) -0.0149(16) 0.0014(16)
C13 0.0269(11) 0.0162(12) 0.0208(11) 0.0003(9) 0.0026(9) -0.0003(9)
C14 0.0295(12) 0.0172(12) 0.0199(11) 0.0030(9) 0.0005(9) -0.0003(10)
C15 0.0264(11) 0.0194(12) 0.0249(12) 0.0024(10) -0.0028(9) 0.0019(10)
C16 0.0255(11) 0.0232(13) 0.0241(12) 0.0045(10) 0.0057(9) 0.0014(10)
C17 0.0260(11) 0.0217(12) 0.0199(12) 0.0033(9) 0.0021(9) 0.0017(10)
C18 0.0249(11) 0.0221(13) 0.0219(12) 0.0008(10) 0.0033(9) 0.0013(10)
C19 0.0294(12) 0.0132(11) 0.0226(12) -0.0012(9) 0.0032(9) -0.0027(9)
C20 0.0259(11) 0.0236(13) 0.0301(13) 0.0061(11) -0.0012(10) 0.0004(10)
C21 0.0223(11) 0.0311(15) 0.0270(13) 0.0088(11) 0.0044(9) 0.0021(10)
C22 0.0380(16) 0.055(2) 0.061(2) 0.0355(18) 0.0154(15) 0.0145(15)
C23 0.0410(15) 0.0339(16) 0.0421(17) 0.0155(13) -0.0073(13) -0.0089(13)
C24 0.0563(18) 0.050(2) 0.0277(15) 0.0081(13) 0.0006(13) -0.0067(16)
C25 0.0287(12) 0.0200(12) 0.0226(12) -0.0027(9) 0.0011(10) -0.0029(10)
C26 0.0342(13) 0.0231(13) 0.0344(14) -0.0066(11) -0.0025(11) 0.0021(11)
C27 0.0372(14) 0.0293(15) 0.0350(15) -0.0077(12) 0.0015(12) 0.0130(12)
C28 0.0248(12) 0.0342(15) 0.0284(13) -0.0036(11) -0.0006(10) 0.0072(11)
C29 0.0268(13) 0.053(2) 0.0386(16) -0.0044(14) 0.0078(12) 0.0091(13)
C30 0.0238(12) 0.059(2) 0.0399(17) 0.0033(15) 0.0101(12) 0.0010(13)
C31 0.0265(13) 0.0390(17) 0.0263(14) 0.0067(11) -0.0009(11) -0.0042(11)
C32 0.0285(13) 0.052(2) 0.0334(15) 0.0093(14) -0.0012(11) -0.0129(13)
C33 0.0378(14) 0.0370(17) 0.0362(15) 0.0103(13) -0.0084(12) -0.0176(13)
C34 0.0379(13) 0.0212(13) 0.0298(14) 0.0039(10) -0.0065(11) -0.0084(11)
C35 0.0201(11) 0.0316(14) 0.0214(12) 0.0024(10) -0.0014(9) -0.0001(10)
C36 0.0225(10) 0.0270(13) 0.0182(11) -0.0002(10) -0.0024(9) 0.0022(10)

loop_
_atom_type_symbol
_atom_type_description
_atom_type_scat_dispersion_real
_atom_type_scat_dispersion_imag
_atom_type_scat_source
C C 0.0033 0.0016 'International Tables Vol C Tables 4.2.6.8 and 6.1.1.4'
H H 0.0000 0.0000 'International Tables Vol C Tables 4.2.6.8 and 6.1.1.4'
N N 0.0061 0.0033 'International Tables Vol C Tables 4.2.6.8 and 6.1.1.4'
O O 0.0106 0.0060 'International Tables Vol C Tables 4.2.6.8 and 6.1.1.4'
Cu Cu 0.3201 1.2651 'International Tables Vol C Tables 4.2.6.8 and 6.1.1.4'

loop_
_geom_angle_atom_site_label_1
_geom_angle_atom_site_label_2
_geom_angle_atom_site_label_3
_geom_angle
_geom_angle_site_symmetry_3
O5 Cu1 O1 91.62(8) .
O5 Cu1 N1 97.66(8) .
O1 Cu1 N1 168.36(8) .
O5 Cu1 N2 177.80(8) .
O1 Cu1 N2 89.28(9) .
N1 Cu1 N2 81.70(9) .
O5 Cu1 O4 86.98(7) 2_645
O1 Cu1 O4 92.96(7) 2_645
N1 Cu1 O4 94.53(8) 2_645
N2 Cu1 O4 90.96(8) 2_645
C7 O1 Cu1 113.26(16) .
C8 O3 H3A 109.5 .
C8 O4 Cu1 159.83(18) 2_655
C19 O5 Cu1 121.20(16) .
C20 O7 H7A 109.5 .
C25 N1 C36 118.2(2) .
C25 N1 Cu1 129.48(17) .
C36 N1 Cu1 112.35(17) .
C34 N2 C35 118.2(2) .
C34 N2 Cu1 128.8(2) .
C35 N2 Cu1 112.77(18) .
C2 C1 C6 119.4(2) .
C2 C1 C7 122.3(2) .
C6 C1 C7 118.2(2) .
C3 C2 C1 119.7(2) .
C3 C2 H2A 120.1 .
C1 C2 H2A 120.1 .
C2 C3 C4 120.4(2) .
C2 C3 C8 119.9(2) .
C4 C3 C8 119.7(2) .
C3 C4 C5 121.0(2) .
C3 C4 H4A 119.5 .
C5 C4 H4A 119.5 .
C6 C5 C4 117.5(2) .
C6 C5 C9 122.6(2) .
C4 C5 C9 119.9(2) .
C5 C6 C1 121.9(2) .
C5 C6 H6A 119.0 .
C1 C6 H6A 119.0 .
O2 C7 O1 124.3(2) .
O2 C7 C1 119.3(2) .
O1 C7 C1 116.4(2) .
O4 C8 O3 123.3(2) .
O4 C8 C3 124.6(2) .
O3 C8 C3 112.0(2) .
C11 C9 C5 111.1(2) .
C11 C9 C12 108.0(3) .
C5 C9 C12 111.2(2) .
C11 C9 C10 109.5(3) .
C5 C9 C10 107.9(2) .
C12 C9 C10 109.0(3) .
C9 C10 H10A 109.5 .
C9 C10 H10B 109.5 .
H10A C10 H10B 109.5 .
C9 C10 H10C 109.5 .
H10A C10 H10C 109.5 .
H10B C10 H10C 109.5 .
C9 C11 H11A 109.5 .
C9 C11 H11B 109.5 .
H11A C11 H11B 109.5 .
C9 C11 H11C 109.5 .
H11A C11 H11C 109.5 .
H11B C11 H11C 109.5 .
C9 C12 H12A 109.5 .
C9 C12 H12B 109.5 .
H12A C12 H12B 109.5 .
C9 C12 H12C 109.5 .
H12A C12 H12C 109.5 .
H12B C12 H12C 109.5 .
C18 C13 C14 119.0(2) .
C18 C13 C19 120.0(2) .
C14 C13 C19 120.9(2) .
C15 C14 C13 119.8(2) .
C15 C14 H14A 120.1 .
C13 C14 H14A 120.1 .
C14 C15 C16 120.6(2) .
C14 C15 C20 118.8(2) .
C16 C15 C20 120.6(2) .
C15 C16 C17 120.9(2) .
C15 C16 H16A 119.5 .
C17 C16 H16A 119.5 .
C18 C17 C16 117.3(2) .
C18 C17 C21 122.5(2) .
C16 C17 C21 120.1(2) .
C13 C18 C17 122.2(2) .
C13 C18 H18A 118.9 .
C17 C18 H18A 118.9 .
O6 C19 O5 123.9(2) .
O6 C19 C13 120.4(2) .
O5 C19 C13 115.8(2) .
O8 C20 O7 123.1(2) .
O8 C20 C15 122.6(2) .
O7 C20 C15 114.3(2) .
C22 C21 C17 113.1(2) .
C22 C21 C23 108.1(3) .
C17 C21 C23 110.6(2) .
C22 C21 C24 108.2(3) .
C17 C21 C24 108.0(2) .
C23 C21 C24 108.7(2) .
C21 C22 H22A 109.5 .
C21 C22 H22B 109.5 .
H22A C22 H22B 109.5 .
C21 C22 H22C 109.5 .
H22A C22 H22C 109.5 .
H22B C22 H22C 109.5 .
C21 C23 H23A 109.5 .
C21 C23 H23B 109.5 .
H23A C23 H23B 109.5 .
C21 C23 H23C 109.5 .
H23A C23 H23C 109.5 .
H23B C23 H23C 109.5 .
C21 C24 H24A 109.5 .
C21 C24 H24B 109.5 .
H24A C24 H24B 109.5 .
C21 C24 H24C 109.5 .
H24A C24 H24C 109.5 .
H24B C24 H24C 109.5 .
N1 C25 C26 122.8(2) .
N1 C25 H25A 118.6 .
C26 C25 H25A 118.6 .
C27 C26 C25 119.3(3) .
C27 C26 H26A 120.3 .
C25 C26 H26A 120.3 .
C26 C27 C28 119.7(3) .
C26 C27 H27A 120.1 .
C28 C27 H27A 120.1 .
C27 C28 C36 117.4(2) .
C27 C28 C29 124.4(3) .
C36 C28 C29 118.1(3) .
C30 C29 C28 121.3(3) .
C30 C29 H29A 119.4 .
C28 C29 H29A 119.4 .
C29 C30 C31 121.4(3) .
C29 C30 H30A 119.3 .
C31 C30 H30A 119.3 .
C35 C31 C32 116.7(3) .
C35 C31 C30 118.4(3) .
C32 C31 C30 124.9(3) .
C33 C32 C31 119.9(3) .
C33 C32 H32A 120.1 .
C31 C32 H32A 120.1 .
C32 C33 C34 119.3(3) .
C32 C33 H33A 120.4 .
C34 C33 H33A 120.4 .
N2 C34 C33 122.5(3) .
N2 C34 H34A 118.7 .
C33 C34 H34A 118.7 .
N2 C35 C31 123.5(3) .
N2 C35 C36 116.4(2) .
C31 C35 C36 120.1(2) .
N1 C36 C28 122.5(2) .
N1 C36 C35 116.8(2) .
C28 C36 C35 120.7(2) .

loop_
_geom_bond_atom_site_label_1
_geom_bond_atom_site_label_2
_geom_bond_distance
_geom_bond_site_symmetry_2
Cu1 O5 1.9469(18) .
Cu1 O1 1.9567(18) .
Cu1 N1 2.015(2) .
Cu1 N2 2.020(2) .
Cu1 O4 2.4364(19) 2_645
O1 C7 1.273(3) .
O2 C7 1.243(3) .
O3 C8 1.320(3) .
O3 H3A 0.8400 .
O4 C8 1.219(3) .
O4 Cu1 2.4364(19) 2_655
O5 C19 1.284(3) .
O6 C19 1.248(3) .
O7 C20 1.309(3) .
O7 H7A 0.8400 .
O8 C20 1.214(3) .
N1 C25 1.330(3) .
N1 C36 1.366(3) .
N2 C34 1.321(3) .
N2 C35 1.357(4) .
C1 C2 1.393(4) .
C1 C6 1.403(3) .
C1 C7 1.499(3) .
C2 C3 1.392(4) .
C2 H2A 0.9500 .
C3 C4 1.396(3) .
C3 C8 1.492(4) .
C4 C5 1.407(4) .
C4 H4A 0.9500 .
C5 C6 1.397(4) .
C5 C9 1.531(3) .
C6 H6A 0.9500 .
C9 C11 1.530(4) .
C9 C12 1.538(4) .
C9 C10 1.541(4) .
C10 H10A 0.9800 .
C10 H10B 0.9800 .
C10 H10C 0.9800 .
C11 H11A 0.9800 .
C11 H11B 0.9800 .
C11 H11C 0.9800 .
C12 H12A 0.9800 .
C12 H12B 0.9800 .
C12 H12C 0.9800 .
C13 C18 1.395(3) .
C13 C14 1.396(3) .
C13 C19 1.507(3) .
C14 C15 1.386(3) .
C14 H14A 0.9500 .
C15 C16 1.393(4) .
C15 C20 1.493(3) .
C16 C17 1.402(3) .
C16 H16A 0.9500 .
C17 C18 1.399(3) .
C17 C21 1.528(3) .
C18 H18A 0.9500 .
C21 C22 1.523(4) .
C21 C23 1.529(4) .
C21 C24 1.542(4) .
C22 H22A 0.9800 .
C22 H22B 0.9800 .
C22 H22C 0.9800 .
C23 H23A 0.9800 .
C23 H23B 0.9800 .
C23 H23C 0.9800 .
C24 H24A 0.9800 .
C24 H24B 0.9800 .
C24 H24C 0.9800 .
C25 C26 1.396(4) .
C25 H25A 0.9500 .
C26 C27 1.368(4) .
C26 H26A 0.9500 .
C27 C28 1.404(4) .
C27 H27A 0.9500 .
C28 C36 1.406(4) .
C28 C29 1.436(4) .
C29 C30 1.349(5) .
C29 H29A 0.9500 .
C30 C31 1.437(5) .
C30 H30A 0.9500 .
C31 C35 1.404(4) .
C31 C32 1.406(4) .
C32 C33 1.369(5) .
C32 H32A 0.9500 .
C33 C34 1.406(4) .
C33 H33A 0.9500 .
C34 H34A 0.9500 .
C35 C36 1.421(4) .

loop_
_geom_hbond_atom_site_label_D
_geom_hbond_atom_site_label_H
_geom_hbond_atom_site_label_A
_geom_hbond_distance_DH
_geom_hbond_distance_HA
_geom_hbond_distance_DA
_geom_hbond_angle_DHA
_geom_hbond_site_symmetry_A
O3 H3A O6 0.84 1.72 2.540(3) 163.8 1_565
O7 H7A O2 0.84 1.79 2.627(3) 171.4 1_455

loop_
_geom_torsion_atom_site_label_1
_geom_torsion_atom_site_label_2
_geom_torsion_atom_site_label_3
_geom_torsion_atom_site_label_4
_geom_torsion
_geom_torsion_site_symmetry_1
O5 Cu1 O1 C7 81.66(17) .
N1 Cu1 O1 C7 -61.3(4) .
N2 Cu1 O1 C7 -100.36(17) .
O4 Cu1 O1 C7 168.71(17) 2_645
O1 Cu1 O5 C19 -107.48(19) .
N1 Cu1 O5 C19 65.47(19) .
O4 Cu1 O5 C19 159.64(19) 2_645
O5 Cu1 N1 C25 -2.4(2) .
O1 Cu1 N1 C25 140.2(4) .
N2 Cu1 N1 C25 179.7(2) .
O4 Cu1 N1 C25 -90.0(2) 2_645
O5 Cu1 N1 C36 177.71(15) .
O1 Cu1 N1 C36 -39.7(5) .
N2 Cu1 N1 C36 -0.16(16) .
O4 Cu1 N1 C36 90.16(16) 2_645
O1 Cu1 N2 C34 -2.7(2) .
N1 Cu1 N2 C34 -175.3(2) .
O4 Cu1 N2 C34 90.2(2) 2_645
O1 Cu1 N2 C35 172.22(17) .
N1 Cu1 N2 C35 -0.40(17) .
O4 Cu1 N2 C35 -94.84(17) 2_645
C6 C1 C2 C3 1.8(3) .
C7 C1 C2 C3 -176.0(2) .
C1 C2 C3 C4 -1.3(3) .
C1 C2 C3 C8 176.3(2) .
C2 C3 C4 C5 -0.4(4) .
C8 C3 C4 C5 -178.1(2) .
C3 C4 C5 C6 1.6(3) .
C3 C4 C5 C9 179.9(2) .
C4 C5 C6 C1 -1.2(4) .
C9 C5 C6 C1 -179.4(2) .
C2 C1 C6 C5 -0.5(4) .
C7 C1 C6 C5 177.3(2) .
Cu1 O1 C7 O2 -4.3(3) .
Cu1 O1 C7 C1 175.74(16) .
C2 C1 C7 O2 171.8(2) .
C6 C1 C7 O2 -5.9(3) .
C2 C1 C7 O1 -8.2(3) .
C6 C1 C7 O1 174.1(2) .
Cu1 O4 C8 O3 -176.8(4) 2_655
Cu1 O4 C8 C3 3.0(7) 2_655
C2 C3 C8 O4 25.1(4) .
C4 C3 C8 O4 -157.3(2) .
C2 C3 C8 O3 -155.1(2) .
C4 C3 C8 O3 22.6(3) .
C6 C5 C9 C11 -136.9(3) .
C4 C5 C9 C11 44.9(3) .
C6 C5 C9 C12 -16.5(4) .
C4 C5 C9 C12 165.3(3) .
C6 C5 C9 C10 103.0(3) .
C4 C5 C9 C10 -75.2(3) .
C18 C13 C14 C15 2.7(4) .
C19 C13 C14 C15 -176.2(2) .
C13 C14 C15 C16 -1.8(4) .
C13 C14 C15 C20 -179.9(2) .
C14 C15 C16 C17 -1.0(4) .
C20 C15 C16 C17 177.0(2) .
C15 C16 C17 C18 2.9(4) .
C15 C16 C17 C21 -179.5(2) .
C14 C13 C18 C17 -0.8(4) .
C19 C13 C18 C17 178.1(2) .
C16 C17 C18 C13 -2.0(4) .
C21 C17 C18 C13 -179.5(2) .
Cu1 O5 C19 O6 -12.2(3) .
Cu1 O5 C19 C13 167.54(15) .
C18 C13 C19 O6 3.1(4) .
C14 C13 C19 O6 -178.0(2) .
C18 C13 C19 O5 -176.7(2) .
C14 C13 C19 O5 2.2(3) .
C14 C15 C20 O8 11.6(4) .
C16 C15 C20 O8 -166.4(3) .
C14 C15 C20 O7 -168.4(3) .
C16 C15 C20 O7 13.5(4) .
C18 C17 C21 C22 -12.4(4) .
C16 C17 C21 C22 170.1(3) .
C18 C17 C21 C23 -133.8(3) .
C16 C17 C21 C23 48.8(3) .
C18 C17 C21 C24 107.4(3) .
C16 C17 C21 C24 -70.1(3) .
C36 N1 C25 C26 0.8(4) .
Cu1 N1 C25 C26 -179.11(19) .
N1 C25 C26 C27 0.0(4) .
C25 C26 C27 C28 -0.7(4) .
C26 C27 C28 C36 0.6(4) .
C26 C27 C28 C29 179.3(3) .
C27 C28 C29 C30 -178.0(3) .
C36 C28 C29 C30 0.7(4) .
C28 C29 C30 C31 0.3(5) .
C29 C30 C31 C35 -1.6(4) .
C29 C30 C31 C32 176.1(3) .
C35 C31 C32 C33 -1.0(4) .
C30 C31 C32 C33 -178.8(3) .
C31 C32 C33 C34 -0.5(4) .
C35 N2 C34 C33 0.3(4) .
Cu1 N2 C34 C33 174.97(19) .
C32 C33 C34 N2 1.0(4) .
C34 N2 C35 C31 -2.0(4) .
Cu1 N2 C35 C31 -177.5(2) .
C34 N2 C35 C36 176.4(2) .
Cu1 N2 C35 C36 0.9(3) .
C32 C31 C35 N2 2.4(4) .
C30 C31 C35 N2 -179.7(2) .
C32 C31 C35 C36 -176.0(2) .
C30 C31 C35 C36 1.9(4) .
C25 N1 C36 C28 -0.9(3) .
Cu1 N1 C36 C28 179.05(19) .
C25 N1 C36 C35 -179.2(2) .
Cu1 N1 C36 C35 0.7(3) .
C27 C28 C36 N1 0.2(4) .
C29 C28 C36 N1 -178.6(2) .
C27 C28 C36 C35 178.5(2) .
C29 C28 C36 C35 -0.3(4) .
N2 C35 C36 N1 -1.1(3) .
C31 C35 C36 N1 177.4(2) .
N2 C35 C36 C28 -179.5(2) .
C31 C35 C36 C28 -1.0(4) .
